data_7103142
loop_
_publ_author_name
'Bould, Jonathan'
'Kennedy, John D'

_publ_section_title
;
 Metallaborane reaction chemistry. A predicted and found tailored
 facile and reversible capture of SO2 by a B-frame-supported
 bimetallic: structures of [(PMe2Ph)2PtPd(phen)B10H10] and
 [(PMe2Ph)2Pt(SO2)Pd(phen)B10H10].
;
_journal_issue 21
_journal_name_full 'Chemical communications (Cambridge, England)'
_journal_page_first 2447
_journal_page_last 2449
_journal_paper_doi 10.1039/b800984h
_journal_year 2008
_chemical_formula_moiety 'C28 H40 B10 N2 O2 P2 Pd Pt S, 3(C H2 Cl2)'
_chemical_formula_sum 'C31 H46 B10 Cl6 N2 O2 P2 Pd Pt S'
_chemical_formula_weight 1194.99
_chemical_name_systematic
;
?
;
_space_group_IT_number 14
_symmetry_cell_setting monoclinic
_symmetry_space_group_name_Hall '-P 2yn'
_symmetry_space_group_name_H-M 'P 1 21/n 1'
_atom_sites_solution_hydrogens geom
_atom_sites_solution_primary direct
_atom_sites_solution_secondary difmap
_audit_creation_method SHELXL-97
_cell_angle_alpha 90.00
_cell_angle_beta 98.046(8)
_cell_angle_gamma 90.00
_cell_formula_units_Z 4
_cell_length_a 14.689(2)
_cell_length_b 17.188(2)
_cell_length_c 18.742(3)
_cell_measurement_reflns_used 0
_cell_measurement_temperature 150(2)
_cell_measurement_theta_max 0
_cell_measurement_theta_min 0
_cell_volume 4685.2(12)
_computing_cell_refinement
;
APEX 2 software, Bruker Nonius 2004
;
_computing_data_collection
;
APEX 2 software, Bruker Nonius 2004
;
_computing_data_reduction
;
SAINT - Bruker Integration program embedded in
APEX 2 software, Bruker Nonius 2004
;
_computing_molecular_graphics 'ORTEP-III Version 1.08 (Farrugia, 2005)'
_computing_publication_material
;
enCIFer: A program for viewing, editing and visualising CIFs.
F. H. Allen, O. Johnson, G. P. Shields, B. R. Smith, M. Towler,
J. Applied Cryst., 37, 331-334, 2004
;
_diffrn_ambient_temperature 150(2)
_diffrn_detector_area_resol_mean
;
120 microns
;
_diffrn_measured_fraction_theta_full 0.949
_diffrn_measured_fraction_theta_max 0.949
_diffrn_measurement_device_type
;
Mach3 kappa-type 4-circle goniostat.
;
_diffrn_measurement_method 'rotation images'
_diffrn_radiation_detector 'ApexII camera'
_diffrn_radiation_monochromator
;
graphite model mounted in "parallel" mode
;
_diffrn_radiation_source
;
Bruker Nonius FR591 rotating anode generator
;
_diffrn_radiation_type MoK\a
_diffrn_radiation_wavelength 0.71073
_diffrn_reflns_av_R_equivalents 0.0633
_diffrn_reflns_av_sigmaI/netI 0.0354
_diffrn_reflns_limit_h_max 19
_diffrn_reflns_limit_h_min -20
_diffrn_reflns_limit_k_max 23
_diffrn_reflns_limit_k_min -23
_diffrn_reflns_limit_l_max 25
_diffrn_reflns_limit_l_min -25
_diffrn_reflns_number 109904
_diffrn_reflns_theta_full 29.43
_diffrn_reflns_theta_max 29.43
_diffrn_reflns_theta_min 2.61
_diffrn_standards_decay_% 0
_diffrn_standards_interval_count 0
_diffrn_standards_interval_time 0
_diffrn_standards_number 0
_exptl_absorpt_coefficient_mu 3.853
_exptl_absorpt_correction_T_max 0.8307
_exptl_absorpt_correction_T_min 0.4710
_exptl_absorpt_correction_type multi-scan
_exptl_absorpt_process_details
;
See Sheldrick, G. M. (2002). SADABS. Version
2.03. University of Gottingen, Germany.
;
_exptl_crystal_colour orange
_exptl_crystal_density_diffrn 1.694
_exptl_crystal_density_method 'not measured'
_exptl_crystal_description plate
_exptl_crystal_F_000 2336
_exptl_crystal_size_max 0.23
_exptl_crystal_size_mid 0.14
_exptl_crystal_size_min 0.05
_refine_diff_density_max 1.442
_refine_diff_density_min -1.308
_refine_diff_density_rms 0.133
_refine_ls_extinction_method none
_refine_ls_goodness_of_fit_ref 1.044
_refine_ls_hydrogen_treatment constr
_refine_ls_matrix_type full
_refine_ls_number_parameters 509
_refine_ls_number_reflns 12289
_refine_ls_number_restraints 0
_refine_ls_restrained_S_all 1.044
_refine_ls_R_factor_all 0.0458
_refine_ls_R_factor_gt 0.0311
_refine_ls_shift/su_max 0.001
_refine_ls_shift/su_mean 0.000
_refine_ls_structure_factor_coef Fsqd
_refine_ls_weighting_details
; calc
[1.00000+0.00000exp(0.00(sin\q/\l)^2^)]/
[\s^2^(Fo^2^)+0.0000+11.5720*P+(0.0333P)^2^+0.0000sin\q/\l]
where P = 0.00000Fo^2^ + 1.00000Fc^2^
;
_refine_ls_weighting_scheme calc
_refine_ls_wR_factor_gt 0.0729
_refine_ls_wR_factor_ref 0.0799
_reflns_number_gt 10072
_reflns_number_total 12289
_reflns_threshold_expression >2sigma(I)
_cod_data_source_file b800984h.txt
_cod_data_source_block jb428f3Compound2
_cod_original_sg_symbol_H-M P21/n
_cod_database_code 7103142

loop_
_symmetry_equiv_pos_as_xyz
'x, y, z'
'-x+1/2, y+1/2, -z+1/2'
'-x, -y, -z'
'x-1/2, -y-1/2, z-1/2'

loop_
_atom_site_label
_atom_site_type_symbol
_atom_site_fract_x
_atom_site_fract_y
_atom_site_fract_z
_atom_site_U_iso_or_equiv
_atom_site_adp_type
_atom_site_occupancy
_atom_site_symmetry_multiplicity
_atom_site_calc_flag
_atom_site_refinement_flags
_atom_site_disorder_assembly
_atom_site_disorder_group
Pd1 Pd 0.734619(18) 0.137909(16) 0.113556(14) 0.01684(6) Uani 1 1 d . . .
Cl1S Cl 0.78924(17) -0.03017(14) 0.60164(12) 0.0972(7) Uani 1 1 d . . .
S1 S 0.82659(6) 0.21267(6) 0.04103(5) 0.02367(19) Uani 1 1 d . . .
O1 O 0.8669(2) 0.1720(2) -0.01636(16) 0.0392(8) Uani 1 1 d . . .
N1 N 0.7046(2) 0.04462(18) 0.03157(16) 0.0198(6) Uani 1 1 d . . .
C1S C 0.8712(5) -0.0733(4) 0.5520(4) 0.0718(19) Uani 1 1 d . . .
H2S H 0.9334 -0.0681 0.5797 0.086 Uiso 1 1 calc R . .
H1S H 0.8576 -0.1295 0.5457 0.086 Uiso 1 1 calc R . .
Pt2 Pt 0.904749(9) 0.203933(8) 0.164341(7) 0.01593(4) Uani 1 1 d . . .
Cl2S Cl 0.86965(18) -0.02976(14) 0.46677(11) 0.1007(7) Uani 1 1 d . . .
O2 O 0.7864(2) 0.28900(17) 0.01886(17) 0.0353(7) Uani 1 1 d . . .
C2 C 0.7494(3) -0.0218(2) 0.0252(2) 0.0262(8) Uani 1 1 d . . .
H21 H 0.8050 -0.0308 0.0566 0.031 Uiso 1 1 calc R . .
C2S C 1.5491(4) 0.3634(3) 0.2543(3) 0.0458(12) Uani 1 1 d . . .
H4S H 1.6061 0.3947 0.2574 0.055 Uiso 1 1 calc R . .
H3S H 1.5646 0.3090 0.2436 0.055 Uiso 1 1 calc R . .
Cl3S Cl 1.50660(15) 0.36669(9) 0.33821(9) 0.0708(5) Uani 1 1 d . . .
C3 C 0.7178(3) -0.0798(2) -0.0262(2) 0.0300(9) Uani 1 1 d . . .
H31 H 0.7513 -0.1268 -0.0287 0.036 Uiso 1 1 calc R . .
C3S C 1.1107(5) 0.6730(5) 0.1475(4) 0.080(2) Uani 1 1 d . . .
H5S H 1.0929 0.7232 0.1235 0.096 Uiso 1 1 calc R . .
H6S H 1.1696 0.6565 0.1323 0.096 Uiso 1 1 calc R . .
B3 B 0.7600(3) 0.2324(3) 0.1966(2) 0.0201(8) Uani 1 1 d . . .
H3 H 0.7357 0.2890 0.1711 0.024 Uiso 1 1 calc R . .
Cl4S Cl 1.46744(11) 0.39966(10) 0.18356(9) 0.0680(4) Uani 1 1 d . . .
C4 C 0.6367(3) -0.0669(2) -0.0731(2) 0.0284(9) Uani 1 1 d . . .
H41 H 0.6150 -0.1046 -0.1085 0.034 Uiso 1 1 calc R . .
B4 B 0.6750(3) 0.1544(3) 0.2159(2) 0.0226(8) Uani 1 1 d . . .
H4 H 0.5985 0.1610 0.2041 0.027 Uiso 1 1 calc R . .
Cl5S Cl 1.12745(18) 0.68751(17) 0.24278(13) 0.1164(9) Uani 1 1 d . . .
C5 C 0.5869(3) 0.0030(2) -0.0676(2) 0.0233(8) Uani 1 1 d . . .
B5 B 0.7295(3) 0.0617(3) 0.2110(2) 0.0215(8) Uani 1 1 d . . .
H5 H 0.6893 0.0074 0.1957 0.026 Uiso 1 1 calc R . .
Cl6S Cl 1.02776(19) 0.60452(14) 0.11891(13) 0.1078(8) Uani 1 1 d . . .
C6 C 0.6233(2) 0.0576(2) -0.01417(18) 0.0186(7) Uani 1 1 d . . .
B6 B 0.8499(3) 0.0795(2) 0.1884(2) 0.0187(8) Uani 1 1 d . . .
H6 H 0.8847 0.0357 0.1572 0.022 Uiso 1 1 calc R . .
C7 C 0.4995(3) 0.0193(2) -0.1119(2) 0.0269(8) Uani 1 1 d . . .
H71 H 0.4746 -0.0172 -0.1475 0.032 Uiso 1 1 calc R . .
B7 B 0.8577(3) 0.2272(3) 0.2724(2) 0.0205(8) Uani 1 1 d . . .
H7 H 0.8948 0.2801 0.2962 0.025 Uiso 1 1 calc R . .
C8 C 0.4529(3) 0.0862(2) -0.1029(2) 0.0260(8) Uani 1 1 d . . .
H81 H 0.3956 0.0954 -0.1320 0.031 Uiso 1 1 calc R . .
B8 B 0.7412(3) 0.2096(3) 0.2865(2) 0.0226(8) Uani 1 1 d . . .
H8 H 0.7056 0.2537 0.3168 0.027 Uiso 1 1 calc R . .
C9 C 0.4889(3) 0.1438(2) -0.0501(2) 0.0233(8) Uani 1 1 d . . .
B9 B 0.7244(3) 0.1063(3) 0.2968(2) 0.0231(9) Uani 1 1 d . . .
H9 H 0.6802 0.0819 0.3355 0.028 Uiso 1 1 calc R . .
C10 C 0.4424(3) 0.2137(2) -0.0389(2) 0.0281(9) Uani 1 1 d . . .
H101 H 0.3846 0.2248 -0.0665 0.034 Uiso 1 1 calc R . .
B10 B 0.8285(3) 0.0596(3) 0.2789(2) 0.0219(8) Uani 1 1 d . . .
H10 H 0.8514 0.0025 0.3041 0.026 Uiso 1 1 calc R . .
C11 C 0.4820(3) 0.2662(3) 0.0127(2) 0.0310(9) Uani 1 1 d . . .
H111 H 0.4523 0.3141 0.0198 0.037 Uiso 1 1 calc R . .
B11 B 0.9141(3) 0.1325(2) 0.2679(2) 0.0203(8) Uani 1 1 d . . .
H11 H 0.9883 0.1217 0.2886 0.024 Uiso 1 1 calc R . .
C12 C 0.5670(3) 0.2475(2) 0.0548(2) 0.0267(8) Uani 1 1 d . . .
H121 H 0.5934 0.2836 0.0902 0.032 Uiso 1 1 calc R . .
B12 B 0.8327(3) 0.1486(2) 0.3289(2) 0.0221(8) Uani 1 1 d . . .
H12 H 0.8567 0.1506 0.3883 0.027 Uiso 1 1 calc R . .
N13 N 0.6115(2) 0.18084(18) 0.04672(17) 0.0209(6) Uani 1 1 d . . .
C14 C 0.5741(2) 0.1293(2) -0.00528(18) 0.0185(7) Uani 1 1 d . . .
P21 P 1.04031(7) 0.14690(6) 0.12980(5) 0.02068(19) Uani 1 1 d . . .
P22 P 0.95461(7) 0.33488(5) 0.16495(5) 0.01891(18) Uani 1 1 d . . .
C211 C 1.0224(3) 0.0642(3) 0.0677(3) 0.0370(11) Uani 1 1 d . . .
H211 H 0.9786 0.0789 0.0254 0.056 Uiso 1 1 calc R . .
H1B H 0.9978 0.0201 0.0921 0.056 Uiso 1 1 calc R . .
H1C H 1.0810 0.0495 0.0523 0.056 Uiso 1 1 calc R . .
C212 C 1.1216(3) 0.1061(3) 0.2039(2) 0.0360(10) Uani 1 1 d . . .
H15A H 1.1788 0.0917 0.1859 0.054 Uiso 1 1 calc R . .
H15B H 1.0946 0.0598 0.2231 0.054 Uiso 1 1 calc R . .
H15C H 1.1347 0.1450 0.2422 0.054 Uiso 1 1 calc R . .
C213 C 1.1128(3) 0.2117(2) 0.0842(2) 0.0223(7) Uani 1 1 d . . .
C214 C 1.1869(3) 0.2523(2) 0.1231(2) 0.0283(9) Uani 1 1 d . . .
H214 H 1.2009 0.2454 0.1738 0.034 Uiso 1 1 calc R . .
C215 C 1.2405(3) 0.3032(3) 0.0873(3) 0.0428(12) Uani 1 1 d . . .
H215 H 1.2901 0.3306 0.1140 0.051 Uiso 1 1 calc R . .
C216 C 1.2210(4) 0.3136(3) 0.0127(3) 0.0449(12) Uani 1 1 d . . .
H216 H 1.2573 0.3480 -0.0113 0.054 Uiso 1 1 calc R . .
C217 C 1.1477(3) 0.2731(3) -0.0267(2) 0.0388(11) Uani 1 1 d . . .
H217 H 1.1346 0.2798 -0.0774 0.047 Uiso 1 1 calc R . .
C218 C 1.0939(3) 0.2225(3) 0.0087(2) 0.0302(9) Uani 1 1 d . . .
H218 H 1.0442 0.1953 -0.0182 0.036 Uiso 1 1 calc R . .
C221 C 0.8712(3) 0.4065(2) 0.1885(2) 0.0278(8) Uani 1 1 d . . .
H21A H 0.8514 0.3921 0.2345 0.042 Uiso 1 1 calc R . .
H21B H 0.8178 0.4076 0.1508 0.042 Uiso 1 1 calc R . .
H21C H 0.8999 0.4581 0.1929 0.042 Uiso 1 1 calc R . .
C222 C 0.9808(3) 0.3764(2) 0.0797(2) 0.0267(8) Uani 1 1 d . . .
H23A H 0.9305 0.3647 0.0411 0.040 Uiso 1 1 calc R . .
H23B H 1.0380 0.3537 0.0679 0.040 Uiso 1 1 calc R . .
H23C H 0.9879 0.4329 0.0848 0.040 Uiso 1 1 calc R . .
C223 C 1.0598(3) 0.3510(2) 0.2295(2) 0.0229(8) Uani 1 1 d . . .
C224 C 1.1166(3) 0.4159(3) 0.2224(2) 0.0377(11) Uani 1 1 d . . .
H65 H 1.0996 0.4522 0.1846 0.045 Uiso 1 1 calc R . .
C225 C 1.1972(4) 0.4275(3) 0.2697(3) 0.0464(13) Uani 1 1 d . . .
H54 H 1.2346 0.4715 0.2638 0.056 Uiso 1 1 calc R . .
C226 C 1.2236(3) 0.3756(3) 0.3254(3) 0.0385(11) Uani 1 1 d . . .
H47 H 1.2791 0.3837 0.3571 0.046 Uiso 1 1 calc R . .
C227 C 1.1686(3) 0.3118(3) 0.3347(2) 0.0298(9) Uani 1 1 d . . .
H60 H 1.1861 0.2766 0.3732 0.036 Uiso 1 1 calc R . .
C228 C 1.0870(3) 0.2990(2) 0.2872(2) 0.0246(8) Uani 1 1 d . . .
H18 H 1.0498 0.2551 0.2939 0.030 Uiso 1 1 calc R . .

loop_
_atom_site_aniso_label
_atom_site_aniso_U_11
_atom_site_aniso_U_22
_atom_site_aniso_U_33
_atom_site_aniso_U_23
_atom_site_aniso_U_13
_atom_site_aniso_U_12
Pd1 0.01616(12) 0.01900(13) 0.01506(12) -0.00282(10) 0.00109(10) -0.00038(10)
Cl1S 0.1109(17) 0.0993(16) 0.0860(14) -0.0190(12) 0.0297(13) -0.0088(13)
S1 0.0221(4) 0.0341(5) 0.0141(4) 0.0007(4) -0.0001(3) -0.0067(4)
O1 0.0326(16) 0.066(2) 0.0190(14) -0.0105(14) 0.0030(12) -0.0087(16)
N1 0.0182(14) 0.0236(15) 0.0179(14) -0.0015(12) 0.0038(12) -0.0005(12)
C1S 0.100(6) 0.059(4) 0.056(4) 0.000(3) 0.011(4) 0.007(4)
Pt2 0.01751(7) 0.01712(7) 0.01326(6) -0.00164(5) 0.00247(4) -0.00117(5)
Cl2S 0.1244(18) 0.1108(17) 0.0675(12) 0.0311(12) 0.0155(12) -0.0100(14)
O2 0.0347(16) 0.0341(17) 0.0333(16) 0.0116(13) -0.0088(13) -0.0064(13)
C2 0.0189(18) 0.030(2) 0.030(2) -0.0076(16) 0.0044(15) 0.0018(15)
C2S 0.046(3) 0.043(3) 0.048(3) 0.006(2) 0.005(2) 0.003(2)
Cl3S 0.1157(15) 0.0518(8) 0.0487(8) 0.0008(7) 0.0246(9) -0.0095(9)
C3 0.028(2) 0.028(2) 0.036(2) -0.0125(18) 0.0108(17) 0.0031(17)
C3S 0.079(5) 0.077(5) 0.088(5) 0.022(4) 0.029(4) 0.009(4)
B3 0.0225(19) 0.022(2) 0.0159(18) -0.0017(15) 0.0044(15) -0.0026(16)
Cl4S 0.0600(9) 0.0754(11) 0.0616(9) 0.0122(8) -0.0154(7) -0.0126(8)
C4 0.035(2) 0.028(2) 0.0229(19) -0.0095(16) 0.0069(16) -0.0059(17)
B4 0.023(2) 0.027(2) 0.0184(19) -0.0022(16) 0.0053(16) -0.0029(17)
Cl5S 0.1025(17) 0.152(2) 0.0835(15) 0.0294(15) -0.0273(13) -0.0277(16)
C5 0.0255(19) 0.027(2) 0.0183(17) -0.0031(15) 0.0045(15) -0.0057(15)
B5 0.024(2) 0.023(2) 0.0182(19) -0.0035(16) 0.0050(16) -0.0026(16)
Cl6S 0.1272(19) 0.0847(14) 0.1002(16) 0.0231(12) -0.0240(14) -0.0076(13)
C6 0.0204(17) 0.0236(18) 0.0127(15) -0.0008(13) 0.0051(13) -0.0049(14)
B6 0.0191(18) 0.0200(19) 0.0167(18) -0.0012(15) 0.0008(15) -0.0014(15)
C7 0.032(2) 0.031(2) 0.0162(17) -0.0014(15) -0.0004(15) -0.0127(17)
B7 0.025(2) 0.023(2) 0.0133(18) -0.0029(15) 0.0031(15) -0.0048(17)
C8 0.028(2) 0.027(2) 0.0201(18) 0.0083(15) -0.0055(15) -0.0065(16)
B8 0.025(2) 0.026(2) 0.0179(19) -0.0038(16) 0.0073(16) -0.0037(17)
C9 0.0248(18) 0.0253(19) 0.0193(18) 0.0071(15) 0.0010(15) -0.0022(15)
B9 0.029(2) 0.023(2) 0.019(2) -0.0006(16) 0.0087(17) -0.0051(17)
C10 0.0258(19) 0.031(2) 0.025(2) 0.0066(16) -0.0062(16) 0.0013(16)
B10 0.026(2) 0.023(2) 0.0169(19) -0.0004(15) 0.0036(16) -0.0038(17)
C11 0.033(2) 0.027(2) 0.031(2) 0.0018(17) -0.0012(18) 0.0083(18)
B11 0.023(2) 0.023(2) 0.0154(18) -0.0006(15) 0.0020(15) -0.0034(16)
C12 0.030(2) 0.0238(19) 0.025(2) -0.0032(15) -0.0018(16) 0.0032(16)
B12 0.028(2) 0.023(2) 0.0151(18) -0.0018(15) 0.0025(16) -0.0061(17)
N13 0.0192(15) 0.0223(15) 0.0207(15) -0.0011(12) 0.0012(12) 0.0013(12)
C14 0.0195(17) 0.0222(18) 0.0139(16) 0.0016(13) 0.0025(13) -0.0033(14)
P21 0.0209(4) 0.0200(5) 0.0222(5) -0.0018(4) 0.0068(4) 0.0012(4)
P22 0.0229(5) 0.0170(4) 0.0171(4) -0.0012(3) 0.0038(4) -0.0010(4)
C211 0.037(2) 0.026(2) 0.053(3) -0.017(2) 0.022(2) -0.0037(18)
C212 0.033(2) 0.039(2) 0.038(2) 0.010(2) 0.0126(19) 0.016(2)
C213 0.0198(17) 0.0244(19) 0.0244(18) -0.0029(15) 0.0087(14) 0.0031(14)
C214 0.0252(19) 0.031(2) 0.030(2) -0.0011(17) 0.0079(16) -0.0007(16)
C215 0.031(2) 0.041(3) 0.059(3) -0.008(2) 0.017(2) -0.009(2)
C216 0.042(3) 0.042(3) 0.057(3) 0.008(2) 0.032(2) -0.004(2)
C217 0.041(3) 0.051(3) 0.029(2) 0.009(2) 0.020(2) 0.011(2)
C218 0.028(2) 0.039(2) 0.024(2) -0.0011(17) 0.0084(16) 0.0062(18)
C221 0.035(2) 0.0159(18) 0.032(2) -0.0031(15) 0.0055(18) 0.0019(16)
C222 0.036(2) 0.0206(19) 0.0239(19) 0.0038(15) 0.0070(17) -0.0003(16)
C223 0.0237(18) 0.0235(19) 0.0212(18) -0.0052(14) 0.0024(15) -0.0022(15)
C224 0.046(3) 0.034(2) 0.032(2) 0.0016(19) 0.000(2) -0.016(2)
C225 0.045(3) 0.047(3) 0.044(3) -0.001(2) -0.004(2) -0.027(2)
C226 0.029(2) 0.051(3) 0.033(2) -0.011(2) -0.0014(18) -0.008(2)
C227 0.028(2) 0.038(2) 0.023(2) -0.0056(17) 0.0034(16) -0.0004(17)
C228 0.0238(18) 0.0265(19) 0.0238(19) -0.0024(15) 0.0040(15) -0.0012(15)

loop_
_atom_type_symbol
_atom_type_description
_atom_type_scat_dispersion_real
_atom_type_scat_dispersion_imag
_atom_type_scat_source
C C 0.0033 0.0016 'International Tables Vol C Tables 4.2.6.8 and 6.1.1.4'
H H 0.0000 0.0000 'International Tables Vol C Tables 4.2.6.8 and 6.1.1.4'
N N 0.0061 0.0033 'International Tables Vol C Tables 4.2.6.8 and 6.1.1.4'
B B 0.0013 0.0007 'International Tables Vol C Tables 4.2.6.8 and 6.1.1.4'
O O 0.0106 0.0060 'International Tables Vol C Tables 4.2.6.8 and 6.1.1.4'
P P 0.1023 0.0942 'International Tables Vol C Tables 4.2.6.8 and 6.1.1.4'
S S 0.1246 0.1234 'International Tables Vol C Tables 4.2.6.8 and 6.1.1.4'
Pd Pd -0.9988 1.0072 'International Tables Vol C Tables 4.2.6.8 and 6.1.1.4'
Pt Pt -1.7033 8.3905 'International Tables Vol C Tables 4.2.6.8 and 6.1.1.4'
Cl Cl 0.1484 0.1585 'International Tables Vol C Tables 4.2.6.8 and 6.1.1.4'

loop_
_geom_angle_atom_site_label_1
_geom_angle_atom_site_label_2
_geom_angle_atom_site_label_3
_geom_angle
_geom_angle_site_symmetry_1
_geom_angle_site_symmetry_3
_geom_angle_publ_flag
N13 Pd1 N1 77.22(11) . . ?
N13 Pd1 B4 93.25(14) . . ?
N1 Pd1 B4 128.42(14) . . ?
N13 Pd1 B3 101.38(14) . . ?
N1 Pd1 B3 178.13(13) . . ?
B4 Pd1 B3 50.21(15) . . ?
N13 Pd1 B5 122.84(14) . . ?
N1 Pd1 B5 96.61(13) . . ?
B4 Pd1 B5 46.98(16) . . ?
B3 Pd1 B5 83.09(15) . . ?
N13 Pd1 B6 171.77(13) . . ?
N1 Pd1 B6 99.58(13) . . ?
B4 Pd1 B6 82.77(16) . . ?
B3 Pd1 B6 81.64(15) . . ?
B5 Pd1 B6 49.58(15) . . ?
N13 Pd1 S1 88.91(9) . . ?
N1 Pd1 S1 93.85(8) . . ?
B4 Pd1 S1 137.08(12) . . ?
B3 Pd1 S1 87.35(11) . . ?
B5 Pd1 S1 148.05(11) . . ?
B6 Pd1 S1 98.92(11) . . ?
N13 Pd1 Pt2 133.66(8) . . ?
N1 Pd1 Pt2 127.68(8) . . ?
B4 Pd1 Pt2 95.49(11) . . ?
B3 Pd1 Pt2 54.19(11) . . ?
B5 Pd1 Pt2 95.16(11) . . ?
B6 Pd1 Pt2 54.19(10) . . ?
S1 Pd1 Pt2 55.29(2) . . ?
O1 S1 O2 113.7(2) . . ?
O1 S1 Pd1 118.15(15) . . ?
O2 S1 Pd1 113.49(14) . . ?
O1 S1 Pt2 118.62(14) . . ?
O2 S1 Pt2 116.04(13) . . ?
Pd1 S1 Pt2 70.13(3) . . ?
C2 N1 C6 118.4(3) . . ?
C2 N1 Pd1 128.9(3) . . ?
C6 N1 Pd1 112.4(2) . . ?
Cl2S C1S Cl1S 111.9(4) . . ?
Cl2S C1S H2S 109.2 . . ?
Cl1S C1S H2S 109.2 . . ?
Cl2S C1S H1S 109.2 . . ?
Cl1S C1S H1S 109.2 . . ?
H2S C1S H1S 107.9 . . ?
B7 Pt2 B11 47.55(15) . . ?
B7 Pt2 B3 47.96(15) . . ?
B11 Pt2 B3 80.88(15) . . ?
B7 Pt2 B6 80.42(15) . . ?
B11 Pt2 B6 47.90(14) . . ?
B3 Pt2 B6 78.02(15) . . ?
B7 Pt2 P22 87.74(11) . . ?
B11 Pt2 P22 121.70(10) . . ?
B3 Pt2 P22 95.26(11) . . ?
B6 Pt2 P22 168.05(10) . . ?
B7 Pt2 P21 133.26(11) . . ?
B11 Pt2 P21 93.24(11) . . ?
B3 Pt2 P21 167.69(11) . . ?
B6 Pt2 P21 90.00(11) . . ?
P22 Pt2 P21 97.03(3) . . ?
B7 Pt2 S1 132.41(11) . . ?
B11 Pt2 S1 143.42(10) . . ?
B3 Pt2 S1 84.71(10) . . ?
B6 Pt2 S1 96.27(10) . . ?
P22 Pt2 S1 92.89(3) . . ?
P21 Pt2 S1 93.91(4) . . ?
B7 Pt2 Pd1 90.33(11) . . ?
B11 Pt2 Pd1 90.89(10) . . ?
B3 Pt2 Pd1 50.99(10) . . ?
B6 Pt2 Pd1 51.70(10) . . ?
P22 Pt2 Pd1 130.60(2) . . ?
P21 Pt2 Pd1 118.80(3) . . ?
S1 Pt2 Pd1 54.59(2) . . ?
N1 C2 C3 123.0(4) . . ?
N1 C2 H21 118.5 . . ?
C3 C2 H21 118.5 . . ?
Cl4S C2S Cl3S 111.5(3) . . ?
Cl4S C2S H4S 109.3 . . ?
Cl3S C2S H4S 109.3 . . ?
Cl4S C2S H3S 109.3 . . ?
Cl3S C2S H3S 109.3 . . ?
H4S C2S H3S 108.0 . . ?
C4 C3 C2 119.0(4) . . ?
C4 C3 H31 120.5 . . ?
C2 C3 H31 120.5 . . ?
Cl6S C3S Cl5S 113.5(4) . . ?
Cl6S C3S H5S 108.9 . . ?
Cl5S C3S H5S 108.9 . . ?
Cl6S C3S H6S 108.9 . . ?
Cl5S C3S H6S 108.9 . . ?
H5S C3S H6S 107.7 . . ?
B8 B3 B7 58.6(2) . . ?
B8 B3 B4 58.3(2) . . ?
B7 B3 B4 106.0(3) . . ?
B8 B3 Pd1 117.5(3) . . ?
B7 B3 Pd1 121.7(3) . . ?
B4 B3 Pd1 64.66(18) . . ?
B8 B3 Pt2 117.5(3) . . ?
B7 B3 Pt2 63.85(18) . . ?
B4 B3 Pt2 123.1(3) . . ?
Pd1 B3 Pt2 74.82(13) . . ?
B8 B3 H3 120.8 . . ?
B7 B3 H3 121.9 . . ?
B4 B3 H3 121.1 . . ?
Pd1 B3 H3 108.7 . . ?
Pt2 B3 H3 108.4 . . ?
C3 C4 C5 119.6(4) . . ?
C3 C4 H41 120.2 . . ?
C5 C4 H41 120.2 . . ?
B9 B4 B5 60.0(2) . . ?
B9 B4 B8 60.5(2) . . ?
B5 B4 B8 107.9(3) . . ?
B9 B4 B3 106.7(3) . . ?
B5 B4 B3 107.9(3) . . ?
B8 B4 B3 57.7(2) . . ?
B9 B4 Pd1 120.4(3) . . ?
B5 B4 Pd1 67.14(19) . . ?
B8 B4 Pd1 117.5(3) . . ?
B3 B4 Pd1 65.13(18) . . ?
B9 B4 H4 119.5 . . ?
B5 B4 H4 121.5 . . ?
B8 B4 H4 121.1 . . ?
B3 B4 H4 123.9 . . ?
Pd1 B4 H4 110.2 . . ?
C4 C5 C6 117.7(3) . . ?
C4 C5 C7 123.0(3) . . ?
C6 C5 C7 119.3(4) . . ?
B9 B5 B4 59.9(2) . . ?
B9 B5 B10 60.2(2) . . ?
B4 B5 B10 107.8(3) . . ?
B9 B5 B6 106.7(3) . . ?
B4 B5 B6 107.7(3) . . ?
B10 B5 B6 58.3(2) . . ?
B9 B5 Pd1 119.2(3) . . ?
B4 B5 Pd1 65.88(19) . . ?
B10 B5 Pd1 118.1(2) . . ?
B6 B5 Pd1 65.69(18) . . ?
B9 B5 H5 120.0 . . ?
B4 B5 H5 122.1 . . ?
B10 B5 H5 120.7 . . ?
B6 B5 H5 123.4 . . ?
Pd1 B5 H5 110.6 . . ?
N1 C6 C5 122.4(3) . . ?
N1 C6 C14 117.7(3) . . ?
C5 C6 C14 119.9(3) . . ?
B10 B6 B11 58.7(2) . . ?
B10 B6 B5 57.9(2) . . ?
B11 B6 B5 106.3(3) . . ?
B10 B6 Pd1 116.9(2) . . ?
B11 B6 Pd1 121.5(2) . . ?
B5 B6 Pd1 64.72(18) . . ?
B10 B6 Pt2 117.6(2) . . ?
B11 B6 Pt2 64.23(17) . . ?
B5 B6 Pt2 123.0(2) . . ?
Pd1 B6 Pt2 74.11(12) . . ?
B10 B6 H6 121.0 . . ?
B11 B6 H6 121.6 . . ?
B5 B6 H6 121.0 . . ?
Pd1 B6 H6 109.3 . . ?
Pt2 B6 H6 108.6 . . ?
C8 C7 C5 120.7(3) . . ?
C8 C7 H71 119.6 . . ?
C5 C7 H71 119.6 . . ?
B12 B7 B8 60.4(2) . . ?
B12 B7 B11 59.1(2) . . ?
B8 B7 B11 107.6(3) . . ?
B12 B7 B3 106.6(3) . . ?
B8 B7 B3 58.3(2) . . ?
B11 B7 B3 108.1(3) . . ?
B12 B7 Pt2 120.6(3) . . ?
B8 B7 Pt2 121.3(2) . . ?
B11 B7 Pt2 66.81(18) . . ?
B3 B7 Pt2 68.19(18) . . ?
B12 B7 H7 120.4 . . ?
B8 B7 H7 120.0 . . ?
B11 B7 H7 122.7 . . ?
B3 B7 H7 122.9 . . ?
Pt2 B7 H7 107.9 . . ?
C7 C8 C9 121.4(3) . . ?
C7 C8 H81 119.3 . . ?
C9 C8 H81 119.3 . . ?
B3 B8 B7 63.1(2) . . ?
B3 B8 B4 64.0(2) . . ?
B7 B8 B4 114.2(3) . . ?
B3 B8 B12 109.9(3) . . ?
B7 B8 B12 59.7(2) . . ?
B4 B8 B12 108.1(3) . . ?
B3 B8 B9 111.0(3) . . ?
B7 B8 B9 109.3(3) . . ?
B4 B8 B9 59.5(2) . . ?
B12 B8 B9 59.0(2) . . ?
B3 B8 H8 118.3 . . ?
B7 B8 H8 118.9 . . ?
B4 B8 H8 119.1 . . ?
B12 B8 H8 122.9 . . ?
B9 B8 H8 122.0 . . ?
C10 C9 C14 117.5(3) . . ?
C10 C9 C8 123.1(3) . . ?
C14 C9 C8 119.4(4) . . ?
B12 B9 B4 109.6(3) . . ?
B12 B9 B5 109.4(3) . . ?
B4 B9 B5 60.0(2) . . ?
B12 B9 B10 60.1(2) . . ?
B4 B9 B10 107.7(3) . . ?
B5 B9 B10 60.0(2) . . ?
B12 B9 B8 60.3(2) . . ?
B4 B9 B8 60.0(2) . . ?
B5 B9 B8 107.5(3) . . ?
B10 B9 B8 106.6(3) . . ?
B12 B9 H9 120.4 . . ?
B4 B9 H9 121.2 . . ?
B5 B9 H9 121.4 . . ?
B10 B9 H9 122.5 . . ?
B8 B9 H9 122.5 . . ?
C11 C10 C9 119.5(4) . . ?
C11 C10 H101 120.3 . . ?
C9 C10 H101 120.3 . . ?
B12 B10 B5 108.6(3) . . ?
B12 B10 B9 59.3(2) . . ?
B5 B10 B9 59.8(2) . . ?
B12 B10 B6 109.4(3) . . ?
B5 B10 B6 63.8(2) . . ?
B9 B10 B6 110.8(3) . . ?
B12 B10 B11 59.6(2) . . ?
B5 B10 B11 114.4(3) . . ?
B9 B10 B11 109.6(3) . . ?
B6 B10 B11 62.9(2) . . ?
B12 B10 H10 122.9 . . ?
B5 B10 H10 118.8 . . ?
B9 B10 H10 121.7 . . ?
B6 B10 H10 118.7 . . ?
B11 B10 H10 118.9 . . ?
C10 C11 C12 119.3(4) . . ?
C10 C11 H111 120.3 . . ?
C12 C11 H111 120.3 . . ?
B12 B11 B10 59.7(2) . . ?
B12 B11 B7 59.1(2) . . ?
B10 B11 B7 106.5(3) . . ?
B12 B11 B6 106.0(3) . . ?
B10 B11 B6 58.4(2) . . ?
B7 B11 B6 106.6(3) . . ?
B12 B11 Pt2 119.6(3) . . ?
B10 B11 Pt2 120.6(2) . . ?
B7 B11 Pt2 65.64(18) . . ?
B6 B11 Pt2 67.87(18) . . ?
B12 B11 H11 120.7 . . ?
B10 B11 H11 120.4 . . ?
B7 B11 H11 123.7 . . ?
B6 B11 H11 123.3 . . ?
Pt2 B11 H11 108.8 . . ?
N13 C12 C11 122.5(4) . . ?
N13 C12 H121 118.7 . . ?
C11 C12 H121 118.7 . . ?
B9 B12 B11 111.6(3) . . ?
B9 B12 B7 110.9(3) . . ?
B11 B12 B7 61.8(2) . . ?
B9 B12 B10 60.6(2) . . ?
B11 B12 B10 60.7(2) . . ?
B7 B12 B10 109.4(3) . . ?
B9 B12 B8 60.7(2) . . ?
B11 B12 B8 109.4(3) . . ?
B7 B12 B8 60.0(2) . . ?
B10 B12 B8 107.3(3) . . ?
B9 B12 H12 119.5 . . ?
B11 B12 H12 119.6 . . ?
B7 B12 H12 120.2 . . ?
B10 B12 H12 122.0 . . ?
B8 B12 H12 122.2 . . ?
C12 N13 C14 118.6(3) . . ?
C12 N13 Pd1 127.1(3) . . ?
C14 N13 Pd1 114.0(2) . . ?
N13 C14 C9 122.4(3) . . ?
N13 C14 C6 118.3(3) . . ?
C9 C14 C6 119.3(3) . . ?
C213 P21 C211 102.48(19) . . ?
C213 P21 C212 103.0(2) . . ?
C211 P21 C212 101.8(2) . . ?
C213 P21 Pt2 115.97(12) . . ?
C211 P21 Pt2 116.05(15) . . ?
C212 P21 Pt2 115.44(15) . . ?
C221 P22 C222 100.19(19) . . ?
C221 P22 C223 105.49(18) . . ?
C222 P22 C223 104.68(19) . . ?
C221 P22 Pt2 115.02(14) . . ?
C222 P22 Pt2 117.86(13) . . ?
C223 P22 Pt2 112.11(13) . . ?
P21 C211 H211 109.5 . . ?
P21 C211 H1B 109.5 . . ?
H211 C211 H1B 109.5 . . ?
P21 C211 H1C 109.5 . . ?
H211 C211 H1C 109.5 . . ?
H1B C211 H1C 109.5 . . ?
P21 C212 H15A 109.5 . . ?
P21 C212 H15B 109.5 . . ?
H15A C212 H15B 109.5 . . ?
P21 C212 H15C 109.5 . . ?
H15A C212 H15C 109.5 . . ?
H15B C212 H15C 109.5 . . ?
C214 C213 C218 118.8(4) . . ?
C214 C213 P21 121.2(3) . . ?
C218 C213 P21 120.0(3) . . ?
C215 C214 C213 120.3(4) . . ?
C215 C214 H214 119.9 . . ?
C213 C214 H214 119.9 . . ?
C216 C215 C214 120.4(5) . . ?
C216 C215 H215 119.8 . . ?
C214 C215 H215 119.8 . . ?
C215 C216 C217 119.8(4) . . ?
C215 C216 H216 120.1 . . ?
C217 C216 H216 120.1 . . ?
C218 C217 C216 120.1(4) . . ?
C218 C217 H217 120.0 . . ?
C216 C217 H217 120.0 . . ?
C217 C218 C213 120.6(4) . . ?
C217 C218 H218 119.7 . . ?
C213 C218 H218 119.7 . . ?
P22 C221 H21A 109.5 . . ?
P22 C221 H21B 109.5 . . ?
H21A C221 H21B 109.5 . . ?
P22 C221 H21C 109.5 . . ?
H21A C221 H21C 109.5 . . ?
H21B C221 H21C 109.5 . . ?
P22 C222 H23A 109.5 . . ?
P22 C222 H23B 109.5 . . ?
H23A C222 H23B 109.5 . . ?
P22 C222 H23C 109.5 . . ?
H23A C222 H23C 109.5 . . ?
H23B C222 H23C 109.5 . . ?
C224 C223 C228 117.7(4) . . ?
C224 C223 P22 120.6(3) . . ?
C228 C223 P22 121.7(3) . . ?
C225 C224 C223 121.0(4) . . ?
C225 C224 H65 119.5 . . ?
C223 C224 H65 119.5 . . ?
C226 C225 C224 120.7(4) . . ?
C226 C225 H54 119.7 . . ?
C224 C225 H54 119.7 . . ?
C225 C226 C227 119.8(4) . . ?
C225 C226 H47 120.1 . . ?
C227 C226 H47 120.1 . . ?
C226 C227 C228 120.3(4) . . ?
C226 C227 H60 119.9 . . ?
C228 C227 H60 119.9 . . ?
C227 C228 C223 120.5(4) . . ?
C227 C228 H18 119.7 . . ?
C223 C228 H18 119.7 . . ?

loop_
_geom_bond_atom_site_label_1
_geom_bond_atom_site_label_2
_geom_bond_distance
_geom_bond_site_symmetry_2
_geom_bond_publ_flag
Pd1 N13 2.180(3) . ?
Pd1 N1 2.222(3) . ?
Pd1 B4 2.236(4) . ?
Pd1 B3 2.245(4) . ?
Pd1 B5 2.257(4) . ?
Pd1 B6 2.275(4) . ?
Pd1 S1 2.4161(10) . ?
Pd1 Pt2 2.7880(5) . ?
Cl1S C1S 1.783(7) . ?
S1 O1 1.474(3) . ?
S1 O2 1.474(3) . ?
S1 Pt2 2.4369(10) . ?
N1 C2 1.331(5) . ?
N1 C6 1.388(4) . ?
C1S Cl2S 1.761(7) . ?
C1S H2S 0.9900 . ?
C1S H1S 0.9900 . ?
Pt2 B7 2.265(4) . ?
Pt2 B11 2.286(4) . ?
Pt2 B3 2.343(4) . ?
Pt2 B6 2.351(4) . ?
Pt2 P22 2.3664(10) . ?
Pt2 P21 2.3886(10) . ?
C2 C3 1.420(5) . ?
C2 H21 0.9500 . ?
C2S Cl4S 1.773(5) . ?
C2S Cl3S 1.772(6) . ?
C2S H4S 0.9900 . ?
C2S H3S 0.9900 . ?
C3 C4 1.395(6) . ?
C3 H31 0.9500 . ?
C3S Cl6S 1.724(8) . ?
C3S Cl5S 1.786(8) . ?
C3S H5S 0.9900 . ?
C3S H6S 0.9900 . ?
B3 B8 1.788(6) . ?
B3 B7 1.874(6) . ?
B3 B4 1.901(6) . ?
B3 H3 1.1200 . ?
C4 C5 1.417(6) . ?
C4 H41 0.9500 . ?
B4 B9 1.789(6) . ?
B4 B5 1.791(6) . ?
B4 B8 1.799(6) . ?
B4 H4 1.1200 . ?
C5 C6 1.421(5) . ?
C5 C7 1.456(5) . ?
B5 B9 1.791(6) . ?
B5 B10 1.794(6) . ?
B5 B6 1.901(6) . ?
B5 H5 1.1200 . ?
C6 C14 1.451(5) . ?
B6 B10 1.801(6) . ?
B6 B11 1.883(6) . ?
B6 H6 1.1200 . ?
C7 C8 1.361(6) . ?
C7 H71 0.9500 . ?
B7 B12 1.787(6) . ?
B7 B8 1.793(6) . ?
B7 B11 1.835(6) . ?
B7 H7 1.1200 . ?
C8 C9 1.447(5) . ?
C8 H81 0.9500 . ?
B8 B12 1.800(6) . ?
B8 B9 1.807(6) . ?
B8 H8 1.1200 . ?
C9 C10 1.413(6) . ?
C9 C14 1.428(5) . ?
B9 B12 1.776(6) . ?
B9 B10 1.799(6) . ?
B9 H9 1.1200 . ?
C10 C11 1.389(6) . ?
C10 H101 0.9500 . ?
B10 B12 1.789(6) . ?
B10 B11 1.807(6) . ?
B10 H10 1.1200 . ?
C11 C12 1.418(5) . ?
C11 H111 0.9500 . ?
B11 B12 1.787(6) . ?
B11 H11 1.1200 . ?
C12 N13 1.338(5) . ?
C12 H121 0.9500 . ?
B12 H12 1.1200 . ?
N13 C14 1.373(5) . ?
P21 C213 1.833(4) . ?
P21 C211 1.833(4) . ?
P21 C212 1.839(4) . ?
P22 C221 1.834(4) . ?
P22 C222 1.839(4) . ?
P22 C223 1.846(4) . ?
C211 H211 0.9800 . ?
C211 H1B 0.9800 . ?
C211 H1C 0.9800 . ?
C212 H15A 0.9800 . ?
C212 H15B 0.9800 . ?
C212 H15C 0.9800 . ?
C213 C214 1.409(5) . ?
C213 C218 1.416(6) . ?
C214 C215 1.407(6) . ?
C214 H214 0.9500 . ?
C215 C216 1.400(8) . ?
C215 H215 0.9500 . ?
C216 C217 1.401(8) . ?
C216 H216 0.9500 . ?
C217 C218 1.403(6) . ?
C217 H217 0.9500 . ?
C218 H218 0.9500 . ?
C221 H21A 0.9800 . ?
C221 H21B 0.9800 . ?
C221 H21C 0.9800 . ?
C222 H23A 0.9800 . ?
C222 H23B 0.9800 . ?
C222 H23C 0.9800 . ?
C223 C224 1.410(6) . ?
C223 C228 1.417(5) . ?
C224 C225 1.391(6) . ?
C224 H65 0.9500 . ?
C225 C226 1.386(7) . ?
C225 H54 0.9500 . ?
C226 C227 1.388(6) . ?
C226 H47 0.9500 . ?
C227 C228 1.406(5) . ?
C227 H60 0.9500 . ?
C228 H18 0.9500 . ?
